data_2221765
loop_
_publ_author_name
'Ng, Seik Weng'

_publ_section_title
;
 5,7-Dichloroquinolin-8-ol
;
_journal_coeditor_code LH2808
_journal_issue 5
_journal_name_full 'Acta Crystallographica Section E'
_journal_page_first o1131
_journal_paper_doi 10.1107/S1600536809014846
_journal_volume 65
_journal_year 2009
_chemical_formula_iupac 'C9 H5 Cl2 N O'
_chemical_formula_moiety 'C9 H5 Cl2 N O'
_chemical_formula_sum 'C9 H5 Cl2 N O'
_chemical_formula_weight 214.04
_chemical_name_systematic
;
5,7-Dichloroquinolin-8-ol
;
_space_group_IT_number 13
_symmetry_cell_setting monoclinic
_symmetry_space_group_name_Hall '-P 2yc'
_symmetry_space_group_name_H-M 'P 1 2/c 1'
_atom_sites_solution_hydrogens geom
_atom_sites_solution_primary direct
_atom_sites_solution_secondary difmap
_audit_creation_method SHELXL-97
_cell_angle_alpha 90.00
_cell_angle_beta 118.0290(10)
_cell_angle_gamma 90.00
_cell_formula_units_Z 4
_cell_length_a 15.5726(3)
_cell_length_b 3.80620(10)
_cell_length_c 16.1269(3)
_cell_measurement_reflns_used 3573
_cell_measurement_temperature 123(2)
_cell_measurement_theta_max 28.3
_cell_measurement_theta_min 2.5
_cell_volume 843.77(3)
_computing_cell_refinement 'SAINT (Bruker, 2008)'
_computing_data_collection 'APEX2 (Bruker, 2008)'
_computing_data_reduction 'SAINT (Bruker, 2008)'
_computing_molecular_graphics 'X-Seed (Barbour, 2001)'
_computing_publication_material 'publCIF (Westrip, 2009)'
_computing_structure_refinement 'SHELXL97 (Sheldrick, 2008)'
_computing_structure_solution 'SHELXS97 (Sheldrick, 2008)'
_diffrn_ambient_temperature 100(2)
_diffrn_measured_fraction_theta_full 0.997
_diffrn_measured_fraction_theta_max 0.997
_diffrn_measurement_device_type 'Bruker SMART APEX'
_diffrn_measurement_method \w
_diffrn_radiation_monochromator graphite
_diffrn_radiation_source 'fine-focus sealed tube'
_diffrn_radiation_type MoK\a
_diffrn_radiation_wavelength 0.71073
_diffrn_reflns_av_R_equivalents 0.0317
_diffrn_reflns_av_sigmaI/netI 0.0287
_diffrn_reflns_limit_h_max 20
_diffrn_reflns_limit_h_min -20
_diffrn_reflns_limit_k_max 4
_diffrn_reflns_limit_k_min -4
_diffrn_reflns_limit_l_max 20
_diffrn_reflns_limit_l_min -20
_diffrn_reflns_number 7279
_diffrn_reflns_theta_full 27.49
_diffrn_reflns_theta_max 27.49
_diffrn_reflns_theta_min 1.48
_diffrn_standards_decay_% 0
_diffrn_standards_interval_count 0
_diffrn_standards_interval_time 0
_diffrn_standards_number 0
_exptl_absorpt_coefficient_mu 0.718
_exptl_absorpt_correction_T_max 0.9858
_exptl_absorpt_correction_T_min 0.7821
_exptl_absorpt_correction_type multi-scan
_exptl_absorpt_process_details '(SADABS; Sheldrick, 1996)'
_exptl_crystal_colour Colorless
_exptl_crystal_density_diffrn 1.685
_exptl_crystal_density_method 'not measured'
_exptl_crystal_description Plate
_exptl_crystal_F_000 432
_exptl_crystal_size_max 0.36
_exptl_crystal_size_mid 0.09
_exptl_crystal_size_min 0.02
_refine_diff_density_max 0.547
_refine_diff_density_min -0.357
_refine_ls_extinction_method none
_refine_ls_goodness_of_fit_ref 1.052
_refine_ls_hydrogen_treatment mixed
_refine_ls_matrix_type full
_refine_ls_number_parameters 122
_refine_ls_number_reflns 1919
_refine_ls_number_restraints 1
_refine_ls_restrained_S_all 1.052
_refine_ls_R_factor_all 0.0466
_refine_ls_R_factor_gt 0.0398
_refine_ls_shift/su_max 0.000
_refine_ls_shift/su_mean 0.000
_refine_ls_structure_factor_coef Fsqd
_refine_ls_weighting_details 'calc w=1/[\s^2^(Fo^2^)+(0.0684P)^2^+0.4949P] where P=(Fo^2^+2Fc^2^)/3'
_refine_ls_weighting_scheme calc
_refine_ls_wR_factor_gt 0.1058
_refine_ls_wR_factor_ref 0.1118
_reflns_number_gt 1644
_reflns_number_total 1919
_reflns_threshold_expression I>2\s(I)
_cod_data_source_file lh2808.cif
_cod_data_source_block I
_cod_depositor_comments
;
The following automatic conversions were performed:
'_symmetry_cell_setting' value 'Monoclinic' changed to 'monoclinic'
according to '/home/saulius/struct/CIF-dictionaries/cif_core.dic'
dictionary named 'cif_core.dic' version 2.4.1 from
2010-06-29.

'_exptl_absorpt_correction_type' value 'Multi-scan' changed
to 'multi-scan' according to
'/home/saulius/struct/CIF-dictionaries/cif_core.dic' dictionary named
'cif_core.dic' version 2.4.1 from 2010-06-29.

Automatic conversion script
Id: cif_fix_enum 1527 2010-12-29 10:47:43Z saulius 

The following automatic conversions were performed:

'_symmetry_cell_setting' value 'Monoclinic' changed to 'monoclinic'
according to /home/saulius/struct/CIF-dictionaries/cif_core.dic
dictionary named 'cif_core.dic' version 2.4.1 from
2010-06-29.

'_exptl_absorpt_correction_type' value 'Multi-scan'
changed to 'multi-scan' according to
/home/saulius/struct/CIF-dictionaries/cif_core.dic dictionary named
'cif_core.dic' version 2.4.1 from 2010-06-29.

Automatic conversion script
Id: cif_fix_values 1715 2011-07-08 13:25:40Z adriana 
;
_cod_original_cell_volume 843.76(3)
_cod_original_sg_symbol_H-M 'P 2/c'
_cod_database_code 2221765
_cod_database_fobs_code 2221765

loop_
_symmetry_equiv_pos_as_xyz
'x, y, z'
'-x, y, -z+1/2'
'-x, -y, -z'
'x, -y, z-1/2'

loop_
_atom_site_type_symbol
_atom_site_label
_atom_site_fract_x
_atom_site_fract_y
_atom_site_fract_z
_atom_site_U_iso_or_equiv
_atom_site_adp_type
_atom_site_calc_flag
_atom_site_refinement_flags
_atom_site_occupancy
_atom_site_disorder_assembly
_atom_site_disorder_group
Cl Cl1 0.29367(4) 0.38966(13) 0.24587(3) 0.02310(17) Uani d . 1 . .
Cl Cl2 0.44255(4) 0.89258(14) 0.59720(3) 0.02635(18) Uani d . 1 . .
O O1 0.10638(11) 0.6233(4) 0.22642(10) 0.0223(3) Uani d D 1 . .
N N1 0.07459(12) 0.9357(4) 0.36439(11) 0.0186(4) Uani d . 1 . .
H H1 0.0565(14) 0.729(7) 0.220(2) 0.051(9) Uiso d D 1 . .
C C1 0.18119(14) 0.6852(5) 0.31223(13) 0.0176(4) Uani d . 1 . .
C C2 0.27416(15) 0.5885(5) 0.33230(13) 0.0184(4) Uani d . 1 . .
C C3 0.35486(14) 0.6504(5) 0.42003(14) 0.0193(4) Uani d . 1 . .
H H3 0.4180 0.5794 0.4316 0.023 Uiso calc R 1 . .
C C4 0.34192(14) 0.8134(5) 0.48869(13) 0.0183(4) Uani d . 1 . .
C C5 0.24865(14) 0.9212(5) 0.47354(13) 0.0168(4) Uani d . 1 . .
C C6 0.16747(14) 0.8502(5) 0.38470(13) 0.0170(4) Uani d . 1 . .
C C7 0.23008(15) 1.0924(5) 0.54108(13) 0.0191(4) Uani d . 1 . .
H H7 0.2822 1.1462 0.6013 0.023 Uiso calc R 1 . .
C C8 0.13659(15) 1.1807(5) 0.51946(14) 0.0201(4) Uani d . 1 . .
H H8 0.1230 1.2970 0.5641 0.024 Uiso calc R 1 . .
C C9 0.06103(15) 1.0957(5) 0.42978(14) 0.0204(4) Uani d . 1 . .
H H9 -0.0036 1.1574 0.4155 0.024 Uiso calc R 1 . .

loop_
_atom_site_aniso_label
_atom_site_aniso_U_11
_atom_site_aniso_U_22
_atom_site_aniso_U_33
_atom_site_aniso_U_12
_atom_site_aniso_U_13
_atom_site_aniso_U_23
Cl1 0.0336(3) 0.0238(3) 0.0188(3) 0.00576(19) 0.0180(2) 0.00172(18)
Cl2 0.0229(3) 0.0305(3) 0.0203(3) 0.0002(2) 0.0057(2) -0.00406(19)
O1 0.0229(7) 0.0304(8) 0.0137(6) 0.0030(6) 0.0086(6) -0.0021(5)
N1 0.0230(8) 0.0202(9) 0.0157(7) 0.0008(6) 0.0117(6) 0.0020(6)
C1 0.0242(10) 0.0166(9) 0.0139(8) -0.0012(7) 0.0105(7) 0.0016(7)
C2 0.0280(10) 0.0158(10) 0.0171(9) 0.0009(7) 0.0154(8) 0.0016(7)
C3 0.0223(9) 0.0173(10) 0.0215(9) 0.0015(7) 0.0130(8) 0.0025(8)
C4 0.0211(9) 0.0182(10) 0.0145(8) -0.0019(7) 0.0074(7) 0.0014(7)
C5 0.0216(9) 0.0142(9) 0.0164(9) -0.0012(7) 0.0104(7) 0.0021(7)
C6 0.0220(9) 0.0161(9) 0.0162(9) -0.0010(7) 0.0117(7) 0.0010(7)
C7 0.0276(10) 0.0183(10) 0.0143(8) -0.0029(8) 0.0122(8) -0.0001(7)
C8 0.0297(10) 0.0187(10) 0.0181(9) -0.0013(8) 0.0164(8) -0.0007(7)
C9 0.0263(10) 0.0210(10) 0.0200(9) 0.0004(8) 0.0160(8) 0.0019(7)

loop_
_atom_type_symbol
_atom_type_description
_atom_type_scat_dispersion_real
_atom_type_scat_dispersion_imag
_atom_type_scat_source
C C 0.0033 0.0016 'International Tables Vol C Tables 4.2.6.8 and 6.1.1.4'
H H 0.0000 0.0000 'International Tables Vol C Tables 4.2.6.8 and 6.1.1.4'
N N 0.0061 0.0033 'International Tables Vol C Tables 4.2.6.8 and 6.1.1.4'
O O 0.0106 0.0060 'International Tables Vol C Tables 4.2.6.8 and 6.1.1.4'
Cl Cl 0.1484 0.1585 'International Tables Vol C Tables 4.2.6.8 and 6.1.1.4'

loop_
_geom_angle_atom_site_label_1
_geom_angle_atom_site_label_2
_geom_angle_atom_site_label_3
_geom_angle_site_symmetry_1
_geom_angle_site_symmetry_3
_geom_angle
_geom_angle_publ_flag
C1 O1 H1 . . 111(2) ?
C9 N1 C6 . . 117.95(17) ?
O1 C1 C2 . . 120.07(17) ?
O1 C1 C6 . . 121.87(17) ?
C2 C1 C6 . . 118.05(17) ?
C1 C2 C3 . . 122.49(18) ?
C1 C2 Cl1 . . 119.33(15) ?
C3 C2 Cl1 . . 118.17(15) ?
C4 C3 C2 . . 119.43(18) ?
C4 C3 H3 . . 120.3 ?
C2 C3 H3 . . 120.3 ?
C3 C4 C5 . . 121.50(18) ?
C3 C4 Cl2 . . 119.21(15) ?
C5 C4 Cl2 . . 119.28(14) ?
C7 C5 C4 . . 124.50(18) ?
C7 C5 C6 . . 117.26(17) ?
C4 C5 C6 . . 118.24(17) ?
N1 C6 C5 . . 122.49(17) ?
N1 C6 C1 . . 117.25(17) ?
C5 C6 C1 . . 120.26(17) ?
C8 C7 C5 . . 119.71(18) ?
C8 C7 H7 . . 120.1 ?
C5 C7 H7 . . 120.1 ?
C7 C8 C9 . . 118.71(17) ?
C7 C8 H8 . . 120.6 ?
C9 C8 H8 . . 120.6 ?
N1 C9 C8 . . 123.88(18) ?
N1 C9 H9 . . 118.1 ?
C8 C9 H9 . . 118.1 ?

loop_
_geom_bond_atom_site_label_1
_geom_bond_atom_site_label_2
_geom_bond_site_symmetry_2
_geom_bond_distance
_geom_bond_publ_flag
Cl1 C2 . 1.7337(19) ?
Cl2 C4 . 1.7412(19) ?
O1 C1 . 1.346(2) ?
O1 H1 . 0.835(10) ?
N1 C9 . 1.318(2) ?
N1 C6 . 1.364(2) ?
C1 C2 . 1.377(3) ?
C1 C6 . 1.428(3) ?
C2 C3 . 1.402(3) ?
C3 C4 . 1.364(3) ?
C3 H3 . 0.9500 ?
C4 C5 . 1.416(3) ?
C5 C7 . 1.411(3) ?
C5 C6 . 1.422(3) ?
C7 C8 . 1.370(3) ?
C7 H7 . 0.9500 ?
C8 C9 . 1.408(3) ?
C8 H8 . 0.9500 ?
C9 H9 . 0.9500 ?

loop_
_geom_hbond_atom_site_label_D
_geom_hbond_atom_site_label_H
_geom_hbond_atom_site_label_A
_geom_hbond_site_symmetry_A
_geom_hbond_distance_DH
_geom_hbond_distance_HA
_geom_hbond_distance_DA
_geom_hbond_angle_DHA
_geom_hbond_publ_flag
O1 H1 N1 2 0.840(10) 2.01(2) 2.761(2) 150(3) yes

loop_
_geom_torsion_atom_site_label_1
_geom_torsion_atom_site_label_2
_geom_torsion_atom_site_label_3
_geom_torsion_atom_site_label_4
_geom_torsion_site_symmetry_1
_geom_torsion_site_symmetry_2
_geom_torsion_site_symmetry_3
_geom_torsion_site_symmetry_4
_geom_torsion
_geom_torsion_publ_flag
O1 C1 C2 C3 . . . . 179.21(17) ?
C6 C1 C2 C3 . . . . -0.9(3) ?
O1 C1 C2 Cl1 . . . . 0.4(3) ?
C6 C1 C2 Cl1 . . . . -179.66(14) ?
C1 C2 C3 C4 . . . . -0.2(3) ?
Cl1 C2 C3 C4 . . . . 178.56(15) ?
C2 C3 C4 C5 . . . . 0.2(3) ?
C2 C3 C4 Cl2 . . . . -179.52(14) ?
C3 C4 C5 C7 . . . . -179.67(18) ?
Cl2 C4 C5 C7 . . . . 0.0(3) ?
C3 C4 C5 C6 . . . . 1.0(3) ?
Cl2 C4 C5 C6 . . . . -179.31(14) ?
C9 N1 C6 C5 . . . . 1.2(3) ?
C9 N1 C6 C1 . . . . -178.39(17) ?
C7 C5 C6 N1 . . . . -1.1(3) ?
C4 C5 C6 N1 . . . . 178.25(17) ?
C7 C5 C6 C1 . . . . 178.50(17) ?
C4 C5 C6 C1 . . . . -2.1(3) ?
O1 C1 C6 N1 . . . . 1.6(3) ?
C2 C1 C6 N1 . . . . -178.29(17) ?
O1 C1 C6 C5 . . . . -178.02(17) ?
C2 C1 C6 C5 . . . . 2.1(3) ?
C4 C5 C7 C8 . . . . -179.00(19) ?
C6 C5 C7 C8 . . . . 0.3(3) ?
C5 C7 C8 C9 . . . . 0.3(3) ?
C6 N1 C9 C8 . . . . -0.6(3) ?
C7 C8 C9 N1 . . . . -0.2(3) ?

loop_
_cod_related_entry_id
_cod_related_entry_database
_cod_related_entry_code
1 ChemSpider 2621
